data_4319555
loop_
_publ_author_name
'Dianne D. Ellis'
'John C. Jeffery'
'Paul A. Jelliss'
'Jason A. Kautz'
'F. Gordon A. Stone'

_publ_contact_author_address
; 
Department of Chemistry
Baylor University
PO Box 97348
Waco
TX, 76798-7348
;
_publ_contact_author_email Gordon_Stone@baylor.edu
_publ_contact_author_fax '254 710 2403'
_publ_contact_author_name 'Prof. F. Gordon A. Stone'
_publ_contact_author_phone '254 710 4427'
_publ_section_title
;
 Silver as an Exopolyhedral Auxiliary to the Rhenacarborane Anion
 [Re(CO)3(\h5-7,8-C2B9H11)]-
;
_journal_name_full 'Inorganic Chemistry'
_journal_page_first 2041
_journal_page_last 2050
_journal_paper_doi 10.1021/ic001140c
_journal_volume 40
_journal_year 2001
_chemical_formula_sum 'C12 H19 Ag B9 N4 O3 Re'
_chemical_formula_weight 658.67
_space_group_IT_number 2
_symmetry_cell_setting triclinic
_symmetry_space_group_name_Hall '-P 1'
_symmetry_space_group_name_H-M 'P -1'
_atom_sites_solution_hydrogens geom
_atom_sites_solution_primary direct
_atom_sites_solution_secondary difmap
_audit_creation_method SHELXL-97
_cell_angle_alpha 83.311(14)
_cell_angle_beta 77.730(16)
_cell_angle_gamma 83.604(17)
_cell_formula_units_Z 2
_cell_length_a 7.0107(6)
_cell_length_b 12.431(3)
_cell_length_c 12.5833(19)
_cell_measurement_reflns_used 25
_cell_measurement_temperature 293(2)
_cell_measurement_theta_max 24
_cell_measurement_theta_min 18
_cell_volume 1060.0(3)
_computing_cell_refinement 'Enraf-Nonius CAD4 (1989)'
_computing_data_collection 'Enraf-Nonius CAD4 (1989)'
_computing_data_reduction 'XCAD4 Siemens Software (Harms, 1993)'
_computing_molecular_graphics 'XP in SHELXTL-PC (Bruker, 1995)'
_computing_publication_material 'SHELXL-97 (Sheldrick, 1997)'
_computing_structure_refinement 'SHELXL-97 (Sheldrick, 1997)'
_computing_structure_solution 'SHELXS-97 (Sheldrick, 1997)'
_diffrn_ambient_temperature 293(2)
_diffrn_measured_fraction_theta_full 0.998
_diffrn_measured_fraction_theta_max 0.998
_diffrn_measurement_device_type 'Enraf-Nonius CAD4'
_diffrn_measurement_method \w-2\q
_diffrn_radiation_monochromator graphite
_diffrn_radiation_source 'fine-focus sealed tube'
_diffrn_radiation_type MoK\a
_diffrn_radiation_wavelength 0.71073
_diffrn_reflns_av_R_equivalents 0.0161
_diffrn_reflns_av_sigmaI/netI 0.0194
_diffrn_reflns_limit_h_max 8
_diffrn_reflns_limit_h_min 0
_diffrn_reflns_limit_k_max 14
_diffrn_reflns_limit_k_min -14
_diffrn_reflns_limit_l_max 14
_diffrn_reflns_limit_l_min -14
_diffrn_reflns_number 4056
_diffrn_reflns_theta_full 24.99
_diffrn_reflns_theta_max 24.99
_diffrn_reflns_theta_min 1.66
_diffrn_standards_decay_% 4.14
_diffrn_standards_interval_time 120
_diffrn_standards_number 3
_exptl_absorpt_coefficient_mu 6.650
_exptl_absorpt_correction_T_max 0.06
_exptl_absorpt_correction_T_min 0.10
_exptl_absorpt_correction_type 'Semi-empirical based on \y scans'
_exptl_absorpt_process_details 'applied with XPREP vs 5.03'
_exptl_crystal_colour colorless
_exptl_crystal_density_diffrn 2.064
_exptl_crystal_density_method 'not measured'
_exptl_crystal_description prisms
_exptl_crystal_F_000 620
_exptl_crystal_size_max 0.40
_exptl_crystal_size_mid 0.40
_exptl_crystal_size_min 0.25
_refine_diff_density_max 1.049
_refine_diff_density_min -1.101
_refine_diff_density_rms 0.127
_refine_ls_extinction_coef 0.0244(7)
_refine_ls_extinction_expression
;
Fc^*^=kFc[1+0.001xFc^2^\l^3^/sin(2\q)]^-1/4^
;
_refine_ls_extinction_method SHELXL
_refine_ls_goodness_of_fit_ref 1.123
_refine_ls_hydrogen_treatment mixed
_refine_ls_matrix_type full
_refine_ls_number_parameters 276
_refine_ls_number_reflns 3721
_refine_ls_number_restraints 0
_refine_ls_restrained_S_all 1.123
_refine_ls_R_factor_all 0.0286
_refine_ls_R_factor_gt 0.0256
_refine_ls_shift/su_max 0.001
_refine_ls_shift/su_mean 0.000
_refine_ls_structure_factor_coef Fsqd
_refine_ls_weighting_details
;
calc w=1/[\s^2^(Fo^2^)+(0.0435P)^2^+0.0143P] where
P=(Fo^2^+2Fc^2^)/3
;
_refine_ls_weighting_scheme calc
_refine_ls_wR_factor_gt 0.0629
_refine_ls_wR_factor_ref 0.0643
_reflns_number_gt 3471
_reflns_number_total 3721
_reflns_threshold_expression >2sigma(I)
_cod_data_source_file ic001140c_3.cif
_cod_data_source_block 4
_cod_depositor_comments
;
The following automatic conversions were performed:

'_symmetry_cell_setting' value 'Triclinic' changed to 'triclinic'
according to the built-in table from CIF Core dictionary named
'cif_core.dic' version 2.4.1 from 2010-06-29.

Automatic conversion script
Id: cif_fix_values 1646 2011-03-28 12:23:43Z adriana 

The following automatic conversions were performed:

data name '_atom_site_symetry_multiplicity' was replaced with
'_atom_site_symmetry_multiplicity' as specified in the replacement
file 'data/replacement-values/replacement_tags.lst'.

Automatic conversion script
Id: cif_correct_tags 9268 2022-04-12 08:56:07Z antanas 
;
_cod_database_code 4319555

loop_
_symmetry_equiv_pos_as_xyz
'x, y, z'
'-x, -y, -z'

loop_
_atom_site_label
_atom_site_type_symbol
_atom_site_fract_x
_atom_site_fract_y
_atom_site_fract_z
_atom_site_U_iso_or_equiv
_atom_site_adp_type
_atom_site_occupancy
_atom_site_symmetry_multiplicity
_atom_site_calc_flag
_atom_site_refinement_flags
_atom_site_disorder_assembly
_atom_site_disorder_group
Re Re 0.21337(3) 0.193554(13) 0.379230(13) 0.03205(10) Uani 1 1 d . . .
C1 C 0.3776(7) 0.0687(4) 0.2638(4) 0.0398(10) Uani 1 1 d . . .
H1 H 0.5227 0.0582 0.2858 0.048 Uiso 1 1 calc R . .
C2 C 0.1877(7) 0.0183(4) 0.3443(4) 0.0374(10) Uani 1 1 d . . .
H2 H 0.1966 -0.0274 0.4237 0.045 Uiso 1 1 calc R . .
B3 B -0.0215(8) 0.0948(4) 0.3323(4) 0.0374(11) Uani 1 1 d . . .
H3 H -0.1530 0.1027 0.3975 0.045 Uiso 1 1 calc R . .
B4 B 0.0463(8) 0.2036(4) 0.2300(4) 0.0397(12) Uani 1 1 d . . .
H4 H -0.051(8) 0.280(4) 0.204(4) 0.048 Uiso 1 1 d . . .
B5 B 0.3126(8) 0.1852(5) 0.1900(4) 0.0397(12) Uani 1 1 d . . .
H5 H 0.4038 0.2532 0.1597 0.048 Uiso 1 1 calc R . .
B6 B 0.3001(9) -0.0467(5) 0.2306(5) 0.0500(15) Uani 1 1 d . . .
H6 H 0.3823 -0.1274 0.2319 0.060 Uiso 1 1 calc R . .
B7 B 0.0430(9) -0.0292(5) 0.2714(5) 0.0457(13) Uani 1 1 d . . .
H7 H -0.0432 -0.0996 0.2992 0.055 Uiso 1 1 calc R . .
B8 B -0.0429(8) 0.0874(5) 0.1951(4) 0.0416(12) Uani 1 1 d . . .
H8 H -0.1864 0.0933 0.1716 0.050 Uiso 1 1 calc R . .
B9 B 0.1626(9) 0.1432(5) 0.1080(4) 0.0436(13) Uani 1 1 d . . .
H9 H 0.1549 0.1862 0.0273 0.052 Uiso 1 1 calc R . .
B10 B 0.3740(9) 0.0603(5) 0.1309(5) 0.0484(14) Uani 1 1 d . . .
H10 H 0.5053 0.0488 0.0663 0.058 Uiso 1 1 calc R . .
B11 B 0.1546(9) 0.0003(5) 0.1327(5) 0.0466(13) Uani 1 1 d . . .
H11 H 0.1400 -0.0497 0.0687 0.056 Uiso 1 1 calc R . .
C3 C 0.3420(7) 0.1368(4) 0.4974(4) 0.0417(11) Uani 1 1 d . . .
O3 O 0.4249(6) 0.1013(3) 0.5648(3) 0.0596(10) Uani 1 1 d . . .
C4 C 0.3803(9) 0.3077(5) 0.3644(4) 0.0519(13) Uani 1 1 d . . .
O4 O 0.4870(9) 0.3733(5) 0.3556(4) 0.102(2) Uani 1 1 d . . .
C5 C 0.0058(8) 0.2603(4) 0.4832(4) 0.0464(12) Uani 1 1 d . . .
O5 O -0.1252(7) 0.2952(4) 0.5439(4) 0.0720(12) Uani 1 1 d . . .
Ag Ag 0.07715(8) 0.39386(3) 0.26766(4) 0.06721(15) Uani 1 1 d . . .
N11 N -0.0529(7) 0.6452(3) 0.2437(4) 0.0526(11) Uani 1 1 d . . .
N12 N -0.0853(8) 0.5561(4) 0.3147(4) 0.0604(13) Uani 1 1 d . . .
C13 C -0.2715(11) 0.5702(5) 0.3615(6) 0.0730(19) Uani 1 1 d . . .
H13A H -0.3369 0.5210 0.4144 0.088 Uiso 1 1 calc R . .
C14 C -0.3573(11) 0.6681(6) 0.3215(6) 0.0756(19) Uani 1 1 d . . .
H14A H -0.4869 0.6963 0.3416 0.091 Uiso 1 1 calc R . .
C15 C -0.2136(10) 0.7136(5) 0.2474(6) 0.0631(16) Uani 1 1 d . . .
H15A H -0.2245 0.7804 0.2064 0.076 Uiso 1 1 calc R . .
N21 N 0.1942(7) 0.5980(3) 0.0885(4) 0.0505(11) Uani 1 1 d . . .
N22 N 0.2196(7) 0.4884(4) 0.1025(4) 0.0520(11) Uani 1 1 d . . .
C23 C 0.2643(9) 0.4575(5) 0.0037(5) 0.0600(15) Uani 1 1 d . . .
H23A H 0.2866 0.3852 -0.0116 0.072 Uiso 1 1 calc R . .
C24 C 0.2744(9) 0.5449(6) -0.0755(6) 0.0682(18) Uani 1 1 d . . .
H24A H 0.3060 0.5432 -0.1509 0.082 Uiso 1 1 calc R . .
C25 C 0.2285(8) 0.6328(5) -0.0190(5) 0.0612(16) Uani 1 1 d . . .
H25A H 0.2217 0.7049 -0.0487 0.073 Uiso 1 1 calc R . .
C30 C 0.1455(9) 0.6582(5) 0.1823(5) 0.0599(15) Uani 1 1 d . . .
H30A H 0.1584 0.7347 0.1590 0.072 Uiso 1 1 calc R . .
H30B H 0.2375 0.6341 0.2297 0.072 Uiso 1 1 calc R . .

loop_
_atom_site_aniso_label
_atom_site_aniso_U_11
_atom_site_aniso_U_22
_atom_site_aniso_U_33
_atom_site_aniso_U_23
_atom_site_aniso_U_13
_atom_site_aniso_U_12
Re 0.03708(13) 0.03095(12) 0.02872(12) -0.00187(7) -0.00817(7) -0.00365(7)
C1 0.033(2) 0.052(3) 0.036(2) -0.012(2) -0.0077(19) -0.001(2)
C2 0.051(3) 0.032(2) 0.029(2) -0.0010(18) -0.009(2) -0.005(2)
B3 0.035(3) 0.043(3) 0.033(3) -0.001(2) -0.004(2) -0.008(2)
B4 0.043(3) 0.040(3) 0.037(3) 0.002(2) -0.015(2) 0.001(2)
B5 0.043(3) 0.046(3) 0.029(3) 0.000(2) -0.001(2) -0.016(2)
B6 0.053(4) 0.044(3) 0.058(4) -0.022(3) -0.020(3) 0.007(3)
B7 0.057(4) 0.040(3) 0.044(3) -0.007(2) -0.013(3) -0.014(3)
B8 0.039(3) 0.051(3) 0.038(3) -0.006(2) -0.012(2) -0.009(2)
B9 0.049(3) 0.053(3) 0.031(3) 0.002(2) -0.011(2) -0.013(3)
B10 0.043(3) 0.069(4) 0.034(3) -0.017(3) -0.003(2) -0.007(3)
B11 0.051(3) 0.052(3) 0.041(3) -0.013(3) -0.012(3) -0.008(3)
C3 0.044(3) 0.040(2) 0.045(3) -0.013(2) -0.013(2) -0.001(2)
O3 0.066(3) 0.066(2) 0.053(2) -0.0114(19) -0.032(2) 0.012(2)
C4 0.061(3) 0.059(3) 0.040(3) -0.001(2) -0.014(2) -0.016(3)
O4 0.135(5) 0.102(4) 0.085(4) -0.004(3) -0.020(3) -0.085(4)
C5 0.052(3) 0.045(3) 0.041(3) -0.005(2) -0.008(2) 0.002(2)
O5 0.067(3) 0.081(3) 0.060(3) -0.023(2) 0.005(2) 0.012(2)
Ag 0.0936(4) 0.0349(2) 0.0657(3) 0.00767(19) -0.0110(3) 0.0035(2)
N11 0.063(3) 0.034(2) 0.063(3) -0.005(2) -0.015(2) -0.007(2)
N12 0.078(4) 0.036(2) 0.064(3) -0.007(2) -0.006(3) -0.006(2)
C13 0.082(5) 0.059(4) 0.076(4) -0.033(3) 0.010(4) -0.023(3)
C14 0.067(4) 0.065(4) 0.099(5) -0.033(4) -0.016(4) 0.004(3)
C15 0.072(4) 0.045(3) 0.077(4) -0.016(3) -0.025(3) 0.004(3)
N21 0.048(2) 0.043(2) 0.058(3) 0.010(2) -0.010(2) -0.0072(19)
N22 0.054(3) 0.045(2) 0.054(3) 0.006(2) -0.007(2) -0.009(2)
C23 0.053(3) 0.066(4) 0.058(4) -0.003(3) -0.007(3) 0.000(3)
C24 0.048(3) 0.096(5) 0.056(4) 0.012(3) -0.014(3) 0.000(3)
C25 0.048(3) 0.066(4) 0.061(4) 0.022(3) -0.011(3) -0.002(3)
C30 0.064(4) 0.044(3) 0.075(4) 0.002(3) -0.019(3) -0.016(3)

loop_
_atom_type_symbol
_atom_type_description
_atom_type_scat_dispersion_real
_atom_type_scat_dispersion_imag
_atom_type_scat_source
C C 0.0033 0.0016 'International Tables Vol C Tables 4.2.6.8 and 6.1.1.4'
H H 0.0000 0.0000 'International Tables Vol C Tables 4.2.6.8 and 6.1.1.4'
B B 0.0013 0.0007 'International Tables Vol C Tables 4.2.6.8 and 6.1.1.4'
N N 0.0061 0.0033 'International Tables Vol C Tables 4.2.6.8 and 6.1.1.4'
O O 0.0106 0.0060 'International Tables Vol C Tables 4.2.6.8 and 6.1.1.4'
Ag Ag -0.8971 1.1015 'International Tables Vol C Tables 4.2.6.8 and 6.1.1.4'
Re Re -1.0185 7.2310 'International Tables Vol C Tables 4.2.6.8 and 6.1.1.4'

loop_
_geom_angle_atom_site_label_1
_geom_angle_atom_site_label_2
_geom_angle_atom_site_label_3
_geom_angle
_geom_angle_site_symmetry_1
_geom_angle_site_symmetry_3
_geom_angle_publ_flag
C4 Re C5 94.8(2) . . y
C4 Re C3 83.4(2) . . y
C5 Re C3 88.9(2) . . y
C4 Re C1 106.2(2) . . y
C5 Re C1 159.0(2) . . y
C3 Re C1 94.38(18) . . y
C4 Re C2 146.4(2) . . y
C5 Re C2 117.9(2) . . y
C3 Re C2 89.57(18) . . y
C1 Re C2 41.51(17) . . ?
C4 Re B5 87.5(2) . . y
C5 Re B5 139.9(2) . . y
C3 Re B5 131.0(2) . . y
C1 Re B5 42.95(18) . . ?
C2 Re B5 72.62(17) . . ?
C4 Re B3 156.3(2) . . y
C5 Re B3 88.3(2) . . y
C3 Re B3 120.2(2) . . y
C1 Re B3 72.05(18) . . ?
C2 Re B3 42.18(18) . . ?
B5 Re B3 75.34(18) . . ?
C4 Re B4 112.4(2) . . y
C5 Re B4 98.5(2) . . y
C3 Re B4 161.68(19) . . y
C1 Re B4 72.85(18) . . ?
C2 Re B4 72.15(17) . . ?
B5 Re B4 45.17(19) . . ?
B3 Re B4 44.00(18) . . ?
C4 Re Ag 65.78(17) . . y
C5 Re Ag 73.87(15) . . y
C3 Re Ag 142.53(14) . . y
C1 Re Ag 113.69(13) . . y
C2 Re Ag 127.90(11) . . y
B5 Re Ag 70.78(14) . . y
B3 Re Ag 92.85(13) . . y
B4 Re Ag 55.75(13) . . y
C2 C1 B10 111.3(4) . . ?
C2 C1 B5 111.6(4) . . ?
B10 C1 B5 62.9(3) . . ?
C2 C1 B6 62.0(3) . . ?
B10 C1 B6 62.2(4) . . ?
B5 C1 B6 114.9(4) . . ?
C2 C1 Re 69.6(2) . . ?
B10 C1 Re 129.5(3) . . ?
B5 C1 Re 70.1(2) . . ?
B6 C1 Re 129.5(3) . . ?
C1 C2 B3 111.7(3) . . ?
C1 C2 B7 110.9(4) . . ?
B3 C2 B7 63.3(3) . . ?
C1 C2 B6 61.4(3) . . ?
B3 C2 B6 114.8(4) . . ?
B7 C2 B6 62.0(3) . . ?
C1 C2 Re 68.9(2) . . ?
B3 C2 Re 70.8(2) . . ?
B7 C2 Re 130.2(3) . . ?
B6 C2 Re 128.2(3) . . ?
C2 B3 B7 58.7(3) . . ?
C2 B3 B8 104.4(4) . . ?
B7 B3 B8 59.6(3) . . ?
C2 B3 B4 106.1(4) . . ?
B7 B3 B4 108.2(4) . . ?
B8 B3 B4 59.6(3) . . ?
C2 B3 Re 67.0(2) . . ?
B7 B3 Re 122.4(3) . . ?
B8 B3 Re 123.1(3) . . ?
B4 B3 Re 69.0(2) . . ?
B8 B4 B9 59.7(3) . . ?
B8 B4 B3 60.0(3) . . ?
B9 B4 B3 106.8(4) . . ?
B8 B4 B5 106.4(4) . . ?
B9 B4 B5 59.0(3) . . ?
B3 B4 B5 105.8(4) . . ?
B8 B4 Re 121.5(3) . . ?
B9 B4 Re 120.0(3) . . ?
B3 B4 Re 67.0(2) . . ?
B5 B4 Re 65.8(2) . . ?
B8 B4 Ag 162.9(4) . . y
B9 B4 Ag 125.3(3) . . y
B3 B4 Ag 124.8(3) . . y
B5 B4 Ag 88.4(3) . . y
Re B4 Ag 71.91(16) . . y
C1 B5 B10 58.4(3) . . ?
C1 B5 B9 103.9(4) . . ?
B10 B5 B9 59.7(3) . . ?
C1 B5 B4 104.6(4) . . ?
B10 B5 B4 107.4(4) . . ?
B9 B5 B4 59.4(3) . . ?
C1 B5 Re 66.9(2) . . ?
B10 B5 Re 122.3(3) . . ?
B9 B5 Re 123.3(3) . . ?
B4 B5 Re 69.0(2) . . ?
C1 B6 C2 56.6(3) . . ?
C1 B6 B10 58.3(3) . . ?
C2 B6 B10 103.8(4) . . ?
C1 B6 B7 104.0(4) . . ?
C2 B6 B7 58.2(3) . . ?
B10 B6 B7 108.0(4) . . ?
C1 B6 B11 104.7(4) . . ?
C2 B6 B11 104.3(4) . . ?
B10 B6 B11 60.5(4) . . ?
B7 B6 B11 60.1(3) . . ?
C2 B7 B6 59.8(3) . . ?
C2 B7 B8 104.5(4) . . ?
B6 B7 B8 108.1(4) . . ?
C2 B7 B11 105.5(4) . . ?
B6 B7 B11 60.2(4) . . ?
B8 B7 B11 59.9(3) . . ?
C2 B7 B3 58.0(3) . . ?
B6 B7 B3 108.5(4) . . ?
B8 B7 B3 60.4(3) . . ?
B11 B7 B3 108.5(4) . . ?
B11 B8 B7 60.2(3) . . ?
B11 B8 B9 60.2(3) . . ?
B7 B8 B9 107.9(4) . . ?
B11 B8 B4 109.8(4) . . ?
B7 B8 B4 109.2(4) . . ?
B9 B8 B4 60.5(3) . . ?
B11 B8 B3 108.5(4) . . ?
B7 B8 B3 60.1(3) . . ?
B9 B8 B3 107.8(4) . . ?
B4 B8 B3 60.4(3) . . ?
B10 B9 B8 107.7(4) . . ?
B10 B9 B11 60.4(3) . . ?
B8 B9 B11 59.7(3) . . ?
B10 B9 B5 60.0(3) . . ?
B8 B9 B5 108.5(4) . . ?
B11 B9 B5 108.8(4) . . ?
B10 B9 B4 109.4(4) . . ?
B8 B9 B4 59.8(3) . . ?
B11 B9 B4 108.8(4) . . ?
B5 B9 B4 61.6(3) . . ?
C1 B10 B6 59.5(3) . . ?
C1 B10 B9 104.7(4) . . ?
B6 B10 B9 108.3(4) . . ?
C1 B10 B5 58.7(3) . . ?
B6 B10 B5 109.1(4) . . ?
B9 B10 B5 60.3(3) . . ?
C1 B10 B11 105.2(4) . . ?
B6 B10 B11 60.0(3) . . ?
B9 B10 B11 60.1(3) . . ?
B5 B10 B11 108.9(4) . . ?
B8 B11 B7 59.9(3) . . ?
B8 B11 B6 107.8(4) . . ?
B7 B11 B6 59.7(4) . . ?
B8 B11 B9 60.1(3) . . ?
B7 B11 B9 107.6(4) . . ?
B6 B11 B9 107.5(4) . . ?
B8 B11 B10 107.4(4) . . ?
B7 B11 B10 106.9(4) . . ?
B6 B11 B10 59.5(4) . . ?
B9 B11 B10 59.6(3) . . ?
O3 C3 Re 177.3(5) . . y
O4 C4 Re 177.2(6) . . y
O5 C5 Re 175.5(5) . . y
H4 Ag N12 122.5(15) . . y
H4 Ag N22 98.4(15) . . y
N12 Ag N22 86.81(17) . . y
H4 Ag B4 27.3(14) . . y
N12 Ag B4 146.05(19) . . y
N22 Ag B4 107.79(17) . . y
H4 Ag Re 78.2(15) . . y
N12 Ag Re 137.06(13) . . y
N22 Ag Re 130.24(12) . . y
B4 Ag Re 52.34(12) . . y
C15 N11 N12 111.6(5) . . ?
C15 N11 C30 129.5(5) . . ?
N12 N11 C30 118.7(5) . . ?
C13 N12 N11 104.8(5) . . ?
C13 N12 Ag 125.0(4) . . ?
N11 N12 Ag 118.6(4) . . ?
N12 C13 C14 110.9(6) . . ?
C15 C14 C13 105.4(6) . . ?
N11 C15 C14 107.2(6) . . ?
C25 N21 N22 110.2(5) . . ?
C25 N21 C30 130.4(5) . . ?
N22 N21 C30 119.4(5) . . ?
C23 N22 N21 105.1(5) . . ?
C23 N22 Ag 129.8(4) . . ?
N21 N22 Ag 120.4(3) . . ?
N22 C23 C24 112.1(6) . . ?
C25 C24 C23 104.6(6) . . ?
C24 C25 N21 108.0(5) . . ?
N21 C30 N11 112.5(5) . . ?

loop_
_geom_bond_atom_site_label_1
_geom_bond_atom_site_label_2
_geom_bond_distance
_geom_bond_site_symmetry_2
_geom_bond_publ_flag
Re C4 1.906(5) . y
Re C5 1.922(5) . y
Re C3 1.925(5) . y
Re C1 2.294(5) . y
Re C2 2.305(4) . y
Re B5 2.345(5) . y
Re B3 2.366(5) . y
Re B4 2.401(5) . y
Re Ag 2.8825(7) . y
C1 C2 1.630(7) . ?
C1 B10 1.693(7) . ?
C1 B5 1.699(7) . ?
C1 B6 1.714(7) . ?
C2 B3 1.682(7) . ?
C2 B7 1.696(7) . ?
C2 B6 1.724(7) . ?
B3 B7 1.772(8) . ?
B3 B8 1.778(7) . ?
B3 B4 1.786(7) . ?
B4 B8 1.771(8) . ?
B4 B9 1.785(8) . ?
B4 B5 1.823(8) . ?
B4 Ag 2.507(6) . y
B5 B10 1.770(8) . ?
B5 B9 1.776(7) . ?
B6 B10 1.760(9) . ?
B6 B7 1.762(9) . ?
B6 B11 1.770(9) . ?
B7 B8 1.764(8) . ?
B7 B11 1.769(8) . ?
B8 B11 1.763(8) . ?
B8 B9 1.770(8) . ?
B9 B10 1.764(9) . ?
B9 B11 1.773(8) . ?
B10 B11 1.778(8) . ?
C3 O3 1.148(6) . y
C4 O4 1.147(7) . y
C5 O5 1.142(6) . y
Ag H4 2.07(5) . y
Ag N12 2.279(5) . y
Ag N22 2.347(4) . y
N11 C15 1.329(7) . ?
N11 N12 1.347(6) . ?
N11 C30 1.457(7) . ?
N12 C13 1.315(8) . ?
C13 C14 1.385(10) . ?
C14 C15 1.345(10) . ?
N21 C25 1.350(7) . ?
N21 N22 1.351(6) . ?
N21 C30 1.430(8) . ?
N22 C23 1.308(8) . ?
C23 C24 1.383(9) . ?
C24 C25 1.346(9) . ?
